data_7041212
loop_
_publ_author_name
'Lu, Guang-Zhao'
'Li, Yan'
'Jing, Yi-Ming'
'Zheng, You-Xuan'

_publ_section_title
;
 Syntheses, photoluminescence and electroluminescence of two novel
 platinum(ii) complexes.
;
_journal_issue 1
_journal_name_full 'Dalton transactions (Cambridge, England : 2003)'
_journal_page_first 150
_journal_page_last 157
_journal_paper_doi 10.1039/c6dt03991j
_journal_volume 46
_journal_year 2016
_chemical_formula_sum 'C36 H23 F7 N2 O2 P2 Pt'
_chemical_formula_weight 905.59
_chemical_properties_physical
', Air-sensitive,Moisture-sensitive,Heat-sensitive,Oxygen-sensitive,Light-sensitive,Photo-sensitive'
_space_group_crystal_system monoclinic
_space_group_IT_number 14
_space_group_name_Hall '-P 2yn'
_space_group_name_H-M_alt 'P 1 21/n 1'
_symmetry_space_group_name_Hall '-P 2yn'
_symmetry_space_group_name_H-M 'P 1 21/n 1'
_atom_sites_solution_hydrogens geom
_audit_creation_method SHELXL-2014/7
_audit_update_record
;
2016-11-02 deposited with the CCDC.
2016-11-15 downloaded from the CCDC.
;
_cell_angle_alpha 90
_cell_angle_beta 94.556(2)
_cell_angle_gamma 90
_cell_formula_units_Z 4
_cell_length_a 13.6958(14)
_cell_length_b 11.3423(12)
_cell_length_c 21.827(2)
_cell_measurement_reflns_used 7719
_cell_measurement_temperature 296(2)
_cell_measurement_theta_max 27.37
_cell_measurement_theta_min 2.33
_cell_volume 3379.9(6)
_computing_cell_refinement 'Bruker SAINT'
_computing_data_collection 'Bruker APEX2'
_computing_data_reduction 'Bruker SAINT'
_computing_molecular_graphics 'Bruker SHELXTL'
_computing_publication_material 'Bruker SHELXTL'
_computing_structure_refinement 'SHELXL-2014/7 (Sheldrick, 2014)'
_computing_structure_solution 'SHELXS-97 (Sheldrick 2008)'
_diffrn_ambient_temperature 296(2)
_diffrn_measured_fraction_theta_full 1.000
_diffrn_measured_fraction_theta_max 1.000
_diffrn_measurement_device_type 'CCD area detector'
_diffrn_measurement_method 'phi and omega scans'
_diffrn_radiation_type MoK\a
_diffrn_radiation_wavelength 0.71073
_diffrn_reflns_av_R_equivalents 0.0470
_diffrn_reflns_av_unetI/netI 0.0503
_diffrn_reflns_Laue_measured_fraction_full 1.000
_diffrn_reflns_Laue_measured_fraction_max 1.000
_diffrn_reflns_limit_h_max 16
_diffrn_reflns_limit_h_min -14
_diffrn_reflns_limit_k_max 13
_diffrn_reflns_limit_k_min -11
_diffrn_reflns_limit_l_max 23
_diffrn_reflns_limit_l_min -25
_diffrn_reflns_number 18294
_diffrn_reflns_point_group_measured_fraction_full 1.000
_diffrn_reflns_point_group_measured_fraction_max 1.000
_diffrn_reflns_theta_full 25.008
_diffrn_reflns_theta_max 25.008
_diffrn_reflns_theta_min 1.697
_exptl_absorpt_coefficient_mu 4.321
_exptl_absorpt_correction_T_max 0.7456
_exptl_absorpt_correction_T_min 0.4574
_exptl_absorpt_correction_type multi-scan
_exptl_absorpt_process_details sadabs
_exptl_crystal_colour yellow
_exptl_crystal_density_diffrn 1.780
_exptl_crystal_description block
_exptl_crystal_F_000 1760
_exptl_crystal_preparation ', Luminescent'
_exptl_crystal_recrystallization_method 'Re-crystallisation from solvent: CH2Cl2'
_exptl_crystal_size_max 0.280
_exptl_crystal_size_mid 0.250
_exptl_crystal_size_min 0.220
_refine_diff_density_max 1.994
_refine_diff_density_min -3.152
_refine_diff_density_rms 0.141
_refine_ls_extinction_method none
_refine_ls_goodness_of_fit_ref 1.012
_refine_ls_hydrogen_treatment constr
_refine_ls_matrix_type full
_refine_ls_number_parameters 451
_refine_ls_number_reflns 5965
_refine_ls_number_restraints 0
_refine_ls_restrained_S_all 1.012
_refine_ls_R_factor_all 0.0474
_refine_ls_R_factor_gt 0.0382
_refine_ls_shift/su_max 0.001
_refine_ls_shift/su_mean 0.000
_refine_ls_structure_factor_coef Fsqd
_refine_ls_weighting_details 'w=1/[\s^2^(Fo^2^)+(0.0676P)^2^] where P=(Fo^2^+2Fc^2^)/3'
_refine_ls_weighting_scheme calc
_refine_ls_wR_factor_gt 0.0972
_refine_ls_wR_factor_ref 0.1031
_reflns_Friedel_coverage 0.000
_reflns_number_gt 5078
_reflns_number_total 5965
_reflns_threshold_expression 'I > 2\s(I)'
_cod_data_source_file c6dt03991j2.cif
_cod_data_source_block bbbb
_cod_depositor_comments 'Adding full bibliography for 7041211--7041212.cif.'
_cod_database_code 7041212
_shelx_shelxl_version_number 2014/7
_shelx_space_group_comment
;
The symmetry employed for this shelxl refinement is uniquely defined
by the following loop, which should always be used as a source of
symmetry information in preference to the above space-group names.
They are only intended as comments.
;
_shelx_estimated_absorpt_t_min 0.377
_shelx_estimated_absorpt_t_max 0.450

loop_
_space_group_symop_operation_xyz
'x, y, z'
'-x+1/2, y+1/2, -z+1/2'
'-x, -y, -z'
'x-1/2, -y-1/2, z-1/2'

loop_
_atom_site_label
_atom_site_type_symbol
_atom_site_fract_x
_atom_site_fract_y
_atom_site_fract_z
_atom_site_U_iso_or_equiv
_atom_site_adp_type
_atom_site_occupancy
_atom_site_site_symmetry_order
_atom_site_calc_flag
_atom_site_refinement_flags_posn
_atom_site_refinement_flags_adp
F5 F 0.9904(3) 0.6575(4) 0.3082(2) 0.0906(15) Uani 1 1 d . .
Pt1 Pt 0.43534(2) 0.48187(2) 0.21806(2) 0.03232(10) Uani 1 1 d . .
P2 P 0.54011(11) 0.68275(13) 0.13871(6) 0.0389(3) Uani 1 1 d . .
P1 P 0.56157(10) 0.70502(13) 0.26677(6) 0.0343(3) Uani 1 1 d . .
N1 N 0.3521(3) 0.3713(4) 0.1675(2) 0.0405(11) Uani 1 1 d . .
C11 C 0.3767(4) 0.4004(5) 0.2842(3) 0.0383(13) Uani 1 1 d . .
O1 O 0.5203(3) 0.5819(3) 0.27803(16) 0.0453(9) Uani 1 1 d . .
O2 O 0.4979(3) 0.5592(4) 0.13950(18) 0.0510(10) Uani 1 1 d . .
C6 C 0.3080(4) 0.3113(5) 0.2652(3) 0.0418(13) Uani 1 1 d . .
C31 C 0.5133(4) 0.8076(5) 0.3188(2) 0.0388(12) Uani 1 1 d . .
C30 C 0.6926(4) 0.6917(5) 0.2861(2) 0.0351(12) Uani 1 1 d . .
F2 F 0.3408(4) 0.4681(4) 0.4767(2) 0.0863(15) Uani 1 1 d . .
C7 C 0.2585(4) 0.2474(5) 0.3075(3) 0.0521(16) Uani 1 1 d . .
H7 H 0.2116 0.1920 0.2939 0.063 Uiso 1 1 calc R U
C5 C 0.2967(4) 0.2945(5) 0.1984(3) 0.0415(13) Uani 1 1 d . .
C25 C 0.7367(4) 0.5820(5) 0.2840(3) 0.0476(14) Uani 1 1 d . .
H25 H 0.6979 0.5151 0.2775 0.057 Uiso 1 1 calc R U
C26 C 0.8358(5) 0.5705(6) 0.2912(3) 0.0582(17) Uani 1 1 d . .
H26 H 0.8652 0.4967 0.2899 0.070 Uiso 1 1 calc R U
C10 C 0.3965(4) 0.4162(5) 0.3467(3) 0.0408(13) Uani 1 1 d . .
H10 H 0.4419 0.4727 0.3610 0.049 Uiso 1 1 calc R U
C24 C 0.6645(4) 0.6719(5) 0.1175(2) 0.0425(13) Uani 1 1 d . .
F4 F 0.9506(3) 0.6507(5) 0.0759(3) 0.118(2) Uani 1 1 d . .
C12 C 0.3752(5) 0.3668(6) 0.4560(3) 0.0601(17) Uani 1 1 d . .
N2 N 0.5388(3) 0.7591(4) 0.19985(19) 0.0376(10) Uani 1 1 d . .
C1 C 0.3499(4) 0.3645(6) 0.1057(3) 0.0518(15) Uani 1 1 d . .
H1 H 0.3874 0.4170 0.0848 0.062 Uiso 1 1 calc R U
F1 F 0.3409(4) 0.2832(4) 0.49107(19) 0.0900(14) Uani 1 1 d . .
C9 C 0.3488(4) 0.3477(5) 0.3891(3) 0.0468(14) Uani 1 1 d . .
F3 F 0.4714(3) 0.3705(5) 0.47043(19) 0.0835(13) Uani 1 1 d . .
C32 C 0.5237(4) 0.7848(6) 0.3818(3) 0.0495(15) Uani 1 1 d . .
H32 H 0.5617 0.7215 0.3966 0.059 Uiso 1 1 calc R U
C14 C 0.4026(6) 0.9480(8) 0.0395(4) 0.072(2) Uani 1 1 d . .
H14 H 0.3863 1.0268 0.0446 0.086 Uiso 1 1 calc R U
C8 C 0.2788(4) 0.2663(6) 0.3693(3) 0.0535(16) Uani 1 1 d . .
H8 H 0.2455 0.2242 0.3976 0.064 Uiso 1 1 calc R U
C18 C 0.4754(4) 0.7686(6) 0.0794(2) 0.0450(14) Uani 1 1 d . .
C35 C 0.4115(5) 0.9731(6) 0.3390(4) 0.0593(18) Uani 1 1 d . .
H35 H 0.3747 1.0382 0.3252 0.071 Uiso 1 1 calc R U
C21 C 0.8557(6) 0.6584(9) 0.0903(4) 0.078(3) Uani 1 1 d . .
C29 C 0.7509(4) 0.7904(5) 0.2965(3) 0.0493(15) Uani 1 1 d . .
H29 H 0.7220 0.8643 0.2985 0.059 Uiso 1 1 calc R U
C36 C 0.4560(4) 0.9020(6) 0.2980(3) 0.0528(15) Uani 1 1 d . .
H36 H 0.4474 0.9177 0.2561 0.063 Uiso 1 1 calc R U
C16 C 0.4019(7) 0.7785(10) -0.0240(4) 0.095(3) Uani 1 1 d . .
H16 H 0.3838 0.7427 -0.0615 0.114 Uiso 1 1 calc R U
C20 C 0.8204(5) 0.7628(8) 0.1068(4) 0.080(2) Uani 1 1 d . .
H20 H 0.8597 0.8297 0.1090 0.095 Uiso 1 1 calc R U
C19 C 0.7240(5) 0.7679(7) 0.1206(3) 0.067(2) Uani 1 1 d . .
H19 H 0.6988 0.8398 0.1325 0.080 Uiso 1 1 calc R U
C2 C 0.2936(5) 0.2817(7) 0.0725(3) 0.070(2) Uani 1 1 d . .
H2 H 0.2928 0.2786 0.0299 0.084 Uiso 1 1 calc R U
C13 C 0.4510(4) 0.8845(6) 0.0876(3) 0.0545(16) Uani 1 1 d . .
H13 H 0.4667 0.9208 0.1253 0.065 Uiso 1 1 calc R U
C23 C 0.7026(6) 0.5670(7) 0.0987(4) 0.073(2) Uani 1 1 d . .
H23 H 0.6628 0.5006 0.0948 0.088 Uiso 1 1 calc R U
C22 C 0.8013(7) 0.5589(9) 0.0855(5) 0.100(3) Uani 1 1 d . .
H22 H 0.8280 0.4878 0.0738 0.120 Uiso 1 1 calc R U
C17 C 0.4509(6) 0.7170(8) 0.0225(3) 0.075(2) Uani 1 1 d . .
H17 H 0.4682 0.6389 0.0160 0.090 Uiso 1 1 calc R U
F6 F 0.3765(4) 1.0144(4) 0.4395(2) 0.0813(13) Uani 1 1 d . .
F7 F 0.3331(4) 0.9564(6) -0.0602(2) 0.121(2) Uani 1 1 d . .
C33 C 0.4783(5) 0.8552(6) 0.4223(3) 0.0579(17) Uani 1 1 d . .
H33 H 0.4857 0.8407 0.4644 0.069 Uiso 1 1 calc R U
C34 C 0.4224(5) 0.9464(7) 0.3995(3) 0.0574(17) Uani 1 1 d . .
C28 C 0.8526(4) 0.7801(6) 0.3042(3) 0.0577(17) Uani 1 1 d . .
H28 H 0.8925 0.8457 0.3115 0.069 Uiso 1 1 calc R U
C27 C 0.8909(4) 0.6698(6) 0.3004(3) 0.0589(17) Uani 1 1 d . .
C4 C 0.2396(5) 0.2094(6) 0.1664(3) 0.0569(17) Uani 1 1 d . .
H4 H 0.2026 0.1568 0.1876 0.068 Uiso 1 1 calc R U
C3 C 0.2383(5) 0.2036(6) 0.1042(4) 0.069(2) Uani 1 1 d . .
H3 H 0.2001 0.1470 0.0828 0.083 Uiso 1 1 calc R U
C15 C 0.3803(6) 0.8935(10) -0.0141(3) 0.083(3) Uani 1 1 d . .

loop_
_atom_site_aniso_label
_atom_site_aniso_U_11
_atom_site_aniso_U_22
_atom_site_aniso_U_33
_atom_site_aniso_U_23
_atom_site_aniso_U_13
_atom_site_aniso_U_12
F5 0.041(2) 0.090(3) 0.139(4) 0.000(3) -0.004(2) 0.001(2)
Pt1 0.03271(14) 0.02854(14) 0.03571(16) -0.00168(8) 0.00273(10) -0.00264(8)
P2 0.0474(8) 0.0429(8) 0.0266(7) 0.0001(6) 0.0052(6) -0.0063(6)
P1 0.0403(8) 0.0343(8) 0.0281(7) -0.0008(5) 0.0019(6) -0.0069(6)
N1 0.037(2) 0.035(3) 0.050(3) -0.004(2) 0.004(2) 0.003(2)
C11 0.034(3) 0.028(3) 0.052(4) -0.002(2) -0.004(2) 0.003(2)
O1 0.055(2) 0.043(2) 0.037(2) 0.0028(17) -0.0003(17) -0.0190(19)
O2 0.068(3) 0.050(2) 0.036(2) -0.0035(19) 0.011(2) -0.016(2)
C6 0.034(3) 0.035(3) 0.056(4) 0.003(3) -0.001(3) 0.002(2)
C31 0.044(3) 0.041(3) 0.032(3) 0.001(2) 0.004(2) -0.002(2)
C30 0.042(3) 0.034(3) 0.030(3) 0.000(2) 0.003(2) -0.005(2)
F2 0.125(4) 0.079(3) 0.055(3) 0.001(2) 0.008(3) 0.035(3)
C7 0.042(3) 0.040(3) 0.075(5) 0.006(3) 0.007(3) -0.010(3)
C5 0.035(3) 0.035(3) 0.054(4) -0.003(3) -0.001(3) -0.001(2)
C25 0.046(3) 0.037(4) 0.059(4) -0.004(3) -0.003(3) -0.007(3)
C26 0.056(4) 0.048(4) 0.070(5) -0.012(3) 0.003(3) 0.010(3)
C10 0.040(3) 0.031(3) 0.052(4) 0.006(2) 0.005(3) 0.000(2)
C24 0.050(3) 0.047(4) 0.031(3) 0.006(2) 0.008(3) 0.005(3)
F4 0.076(3) 0.153(5) 0.135(5) 0.064(4) 0.063(3) 0.042(3)
C12 0.071(5) 0.056(4) 0.054(4) 0.018(3) 0.008(3) 0.011(3)
N2 0.048(3) 0.038(3) 0.027(2) 0.0024(19) 0.002(2) -0.003(2)
C1 0.061(4) 0.050(4) 0.044(4) -0.005(3) 0.005(3) -0.004(3)
F1 0.115(3) 0.095(4) 0.060(3) 0.039(2) 0.007(2) -0.013(3)
C9 0.047(3) 0.044(4) 0.050(4) 0.012(3) 0.007(3) 0.011(3)
F3 0.068(3) 0.119(4) 0.061(3) 0.003(3) -0.010(2) 0.005(3)
C32 0.057(4) 0.054(4) 0.037(3) 0.001(3) 0.001(3) 0.008(3)
C14 0.069(5) 0.074(5) 0.073(6) 0.020(4) 0.010(4) 0.008(4)
C8 0.052(4) 0.046(4) 0.063(5) 0.015(3) 0.012(3) -0.002(3)
C18 0.043(3) 0.063(4) 0.029(3) 0.003(3) 0.002(2) -0.005(3)
C35 0.063(4) 0.051(4) 0.064(5) -0.002(3) 0.005(4) 0.014(3)
C21 0.063(5) 0.102(7) 0.071(5) 0.044(5) 0.027(4) 0.025(5)
C29 0.057(4) 0.034(3) 0.056(4) 0.003(3) -0.001(3) -0.004(3)
C36 0.062(4) 0.052(4) 0.045(4) 0.000(3) 0.008(3) 0.005(3)
C16 0.111(7) 0.129(9) 0.043(5) 0.004(5) -0.005(4) 0.007(7)
C20 0.052(4) 0.096(7) 0.093(6) 0.001(5) 0.029(4) -0.011(4)
C19 0.061(4) 0.061(5) 0.082(5) -0.017(4) 0.026(4) -0.010(3)
C2 0.082(5) 0.068(5) 0.058(4) -0.023(4) -0.011(4) -0.003(4)
C13 0.058(4) 0.065(4) 0.041(4) 0.010(3) 0.003(3) 0.003(3)
C23 0.085(5) 0.048(4) 0.091(6) 0.014(4) 0.034(4) 0.006(4)
C22 0.100(7) 0.077(6) 0.133(8) 0.037(6) 0.063(6) 0.048(6)
C17 0.092(5) 0.089(6) 0.042(4) 0.004(4) -0.006(4) 0.014(5)
F6 0.096(3) 0.078(3) 0.075(3) -0.020(2) 0.033(3) 0.019(2)
F7 0.126(5) 0.172(6) 0.063(3) 0.049(4) -0.013(3) 0.027(4)
C33 0.068(4) 0.069(5) 0.037(4) -0.007(3) 0.006(3) 0.001(4)
C34 0.065(4) 0.060(4) 0.049(4) -0.013(3) 0.019(3) 0.003(4)
C28 0.050(4) 0.046(4) 0.075(5) 0.013(3) -0.005(3) -0.020(3)
C27 0.042(3) 0.061(5) 0.072(5) 0.001(3) -0.002(3) -0.001(3)
C4 0.052(4) 0.042(4) 0.075(5) -0.010(3) -0.002(3) -0.009(3)
C3 0.069(5) 0.054(5) 0.081(6) -0.023(4) -0.008(4) -0.018(4)
C15 0.075(5) 0.134(9) 0.038(4) 0.039(5) 0.000(4) 0.007(5)

loop_
_atom_type_symbol
_atom_type_description
_atom_type_scat_dispersion_real
_atom_type_scat_dispersion_imag
_atom_type_scat_source
C C 0.0033 0.0016 'International Tables Vol C Tables 4.2.6.8 and 6.1.1.4'
H H 0.0000 0.0000 'International Tables Vol C Tables 4.2.6.8 and 6.1.1.4'
N N 0.0061 0.0033 'International Tables Vol C Tables 4.2.6.8 and 6.1.1.4'
O O 0.0106 0.0060 'International Tables Vol C Tables 4.2.6.8 and 6.1.1.4'
F F 0.0171 0.0103 'International Tables Vol C Tables 4.2.6.8 and 6.1.1.4'
P P 0.1023 0.0942 'International Tables Vol C Tables 4.2.6.8 and 6.1.1.4'
Pt Pt -1.7033 8.3905 'International Tables Vol C Tables 4.2.6.8 and 6.1.1.4'

loop_
_geom_angle_atom_site_label_1
_geom_angle_atom_site_label_2
_geom_angle_atom_site_label_3
_geom_angle
C11 Pt1 N1 81.9(2)
C11 Pt1 O1 92.07(19)
N1 Pt1 O1 173.40(17)
C11 Pt1 O2 175.05(19)
N1 Pt1 O2 93.56(17)
O1 Pt1 O2 92.38(15)
O2 P2 N2 117.6(2)
O2 P2 C18 110.0(3)
N2 P2 C18 105.8(3)
O2 P2 C24 107.9(3)
N2 P2 C24 109.0(3)
C18 P2 C24 105.9(3)
O1 P1 N2 116.7(2)
O1 P1 C31 109.3(2)
N2 P1 C31 106.1(3)
O1 P1 C30 104.9(2)
N2 P1 C30 111.3(2)
C31 P1 C30 108.3(2)
C1 N1 C5 119.2(5)
C1 N1 Pt1 124.2(4)
C5 N1 Pt1 116.5(4)
C10 C11 C6 117.0(5)
C10 C11 Pt1 127.8(4)
C6 C11 Pt1 115.1(4)
P1 O1 Pt1 127.3(2)
P2 O2 Pt1 124.0(2)
C7 C6 C11 121.5(6)
C7 C6 C5 125.0(5)
C11 C6 C5 113.5(5)
C36 C31 C32 118.6(5)
C36 C31 P1 121.5(4)
C32 C31 P1 119.4(4)
C29 C30 C25 119.0(5)
C29 C30 P1 121.2(4)
C25 C30 P1 119.4(4)
C8 C7 C6 119.9(6)
C8 C7 H7 120.1
C6 C7 H7 120.1
N1 C5 C4 120.3(6)
N1 C5 C6 112.9(5)
C4 C5 C6 126.8(6)
C26 C25 C30 121.0(6)
C26 C25 H25 119.5
C30 C25 H25 119.5
C25 C26 C27 118.3(6)
C25 C26 H26 120.8
C27 C26 H26 120.8
C11 C10 C9 120.9(5)
C11 C10 H10 119.6
C9 C10 H10 119.6
C19 C24 C23 117.9(6)
C19 C24 P2 120.5(5)
C23 C24 P2 121.6(5)
F1 C12 F3 105.9(5)
F1 C12 F2 105.7(6)
F3 C12 F2 105.2(6)
F1 C12 C9 113.0(6)
F3 C12 C9 113.2(5)
F2 C12 C9 113.0(5)
P1 N2 P2 123.0(3)
N1 C1 C2 122.0(6)
N1 C1 H1 119.0
C2 C1 H1 119.0
C8 C9 C10 120.7(6)
C8 C9 C12 120.9(6)
C10 C9 C12 118.3(6)
C33 C32 C31 120.6(6)
C33 C32 H32 119.7
C31 C32 H32 119.7
C15 C14 C13 118.8(8)
C15 C14 H14 120.6
C13 C14 H14 120.6
C7 C8 C9 119.8(6)
C7 C8 H8 120.1
C9 C8 H8 120.1
C13 C18 C17 118.4(6)
C13 C18 P2 122.5(5)
C17 C18 P2 119.1(5)
C34 C35 C36 118.8(6)
C34 C35 H35 120.6
C36 C35 H35 120.6
C20 C21 C22 123.4(7)
C20 C21 F4 119.3(9)
C22 C21 F4 117.3(8)
C30 C29 C28 120.7(6)
C30 C29 H29 119.7
C28 C29 H29 119.7
C35 C36 C31 120.5(6)
C35 C36 H36 119.8
C31 C36 H36 119.8
C15 C16 C17 118.3(8)
C15 C16 H16 120.9
C17 C16 H16 120.9
C21 C20 C19 117.9(8)
C21 C20 H20 121.0
C19 C20 H20 121.0
C24 C19 C20 122.4(7)
C24 C19 H19 118.8
C20 C19 H19 118.8
C1 C2 C3 118.5(7)
C1 C2 H2 120.7
C3 C2 H2 120.7
C18 C13 C14 120.2(7)
C18 C13 H13 119.9
C14 C13 H13 119.9
C24 C23 C22 120.8(8)
C24 C23 H23 119.6
C22 C23 H23 119.6
C21 C22 C23 117.5(8)
C21 C22 H22 121.2
C23 C22 H22 121.2
C16 C17 C18 121.3(8)
C16 C17 H17 119.4
C18 C17 H17 119.4
C34 C33 C32 118.5(6)
C34 C33 H33 120.8
C32 C33 H33 120.8
C35 C34 F6 118.7(7)
C35 C34 C33 123.0(6)
F6 C34 C33 118.3(6)
C27 C28 C29 117.1(6)
C27 C28 H28 121.4
C29 C28 H28 121.4
C28 C27 C26 123.9(6)
C28 C27 F5 118.1(6)
C26 C27 F5 118.0(6)
C3 C4 C5 119.8(6)
C3 C4 H4 120.1
C5 C4 H4 120.1
C4 C3 C2 120.2(6)
C4 C3 H3 119.9
C2 C3 H3 119.9
C14 C15 F7 117.9(10)
C14 C15 C16 123.1(8)
F7 C15 C16 119.0(9)

loop_
_geom_bond_atom_site_label_1
_geom_bond_atom_site_label_2
_geom_bond_distance
F5 C27 1.367(7)
Pt1 C11 1.942(6)
Pt1 N1 1.973(4)
Pt1 O1 2.028(4)
Pt1 O2 2.163(4)
P2 O2 1.516(4)
P2 N2 1.592(5)
P2 C18 1.796(6)
P2 C24 1.804(6)
P1 O1 1.533(4)
P1 N2 1.592(4)
P1 C31 1.789(6)
P1 C30 1.817(5)
N1 C1 1.349(7)
N1 C5 1.367(7)
C11 C10 1.381(8)
C11 C6 1.420(7)
C6 C7 1.392(8)
C6 C5 1.466(8)
C31 C36 1.382(8)
C31 C32 1.394(8)
C30 C29 1.383(7)
C30 C25 1.386(8)
F2 C12 1.333(8)
C7 C8 1.371(9)
C7 H7 0.9300
C5 C4 1.395(8)
C25 C26 1.360(8)
C25 H25 0.9300
C26 C27 1.361(9)
C26 H26 0.9300
C10 C9 1.407(8)
C10 H10 0.9300
C24 C19 1.359(9)
C24 C23 1.375(9)
F4 C21 1.364(8)
C12 F1 1.328(7)
C12 F3 1.331(7)
C12 C9 1.492(9)
C1 C2 1.383(9)
C1 H1 0.9300
C9 C8 1.376(8)
C32 C33 1.376(9)
C32 H32 0.9300
C14 C15 1.337(12)
C14 C13 1.396(10)
C14 H14 0.9300
C8 H8 0.9300
C18 C13 1.372(9)
C18 C17 1.391(9)
C35 C34 1.352(10)
C35 C36 1.382(9)
C35 H35 0.9300
C21 C20 1.340(12)
C21 C22 1.351(13)
C29 C28 1.394(8)
C29 H29 0.9300
C36 H36 0.9300
C16 C15 1.359(13)
C16 C17 1.363(11)
C16 H16 0.9300
C20 C19 1.379(9)
C20 H20 0.9300
C19 H19 0.9300
C2 C3 1.386(10)
C2 H2 0.9300
C13 H13 0.9300
C23 C22 1.407(11)
C23 H23 0.9300
C22 H22 0.9300
C17 H17 0.9300
F6 C34 1.357(8)
F7 C15 1.355(8)
C33 C34 1.357(10)
C33 H33 0.9300
C28 C27 1.362(9)
C28 H28 0.9300
C4 C3 1.358(10)
C4 H4 0.9300
C3 H3 0.9300

loop_
_geom_torsion_atom_site_label_1
_geom_torsion_atom_site_label_2
_geom_torsion_atom_site_label_3
_geom_torsion_atom_site_label_4
_geom_torsion
N2 P1 O1 Pt1 -2.5(4)
C31 P1 O1 Pt1 117.9(3)
C30 P1 O1 Pt1 -126.1(3)
N2 P2 O2 Pt1 0.6(4)
C18 P2 O2 Pt1 -120.5(3)
C24 P2 O2 Pt1 124.4(3)
C10 C11 C6 C7 3.7(8)
Pt1 C11 C6 C7 -178.5(4)
C10 C11 C6 C5 -175.7(5)
Pt1 C11 C6 C5 2.0(6)
O1 P1 C31 C36 -118.1(5)
N2 P1 C31 C36 8.6(5)
C30 P1 C31 C36 128.2(5)
O1 P1 C31 C32 54.4(5)
N2 P1 C31 C32 -178.9(4)
C30 P1 C31 C32 -59.4(5)
O1 P1 C30 C29 -163.5(4)
N2 P1 C30 C29 69.4(5)
C31 P1 C30 C29 -46.8(5)
O1 P1 C30 C25 23.5(5)
N2 P1 C30 C25 -103.6(5)
C31 P1 C30 C25 140.2(5)
C11 C6 C7 C8 -3.0(9)
C5 C6 C7 C8 176.4(5)
C1 N1 C5 C4 0.8(8)
Pt1 N1 C5 C4 -176.7(4)
C1 N1 C5 C6 179.0(5)
Pt1 N1 C5 C6 1.5(6)
C7 C6 C5 N1 178.3(5)
C11 C6 C5 N1 -2.2(7)
C7 C6 C5 C4 -3.6(9)
C11 C6 C5 C4 175.8(5)
C29 C30 C25 C26 -0.8(9)
P1 C30 C25 C26 172.4(5)
C30 C25 C26 C27 -0.2(10)
C6 C11 C10 C9 -1.1(8)
Pt1 C11 C10 C9 -178.6(4)
O2 P2 C24 C19 -171.7(5)
N2 P2 C24 C19 -42.9(6)
C18 P2 C24 C19 70.5(6)
O2 P2 C24 C23 7.2(6)
N2 P2 C24 C23 136.0(6)
C18 P2 C24 C23 -110.6(6)
O1 P1 N2 P2 -39.5(4)
C31 P1 N2 P2 -161.6(3)
C30 P1 N2 P2 80.8(4)
O2 P2 N2 P1 39.6(4)
C18 P2 N2 P1 163.0(3)
C24 P2 N2 P1 -83.6(4)
C5 N1 C1 C2 -0.3(9)
Pt1 N1 C1 C2 177.0(5)
C11 C10 C9 C8 -2.3(9)
C11 C10 C9 C12 178.5(5)
F1 C12 C9 C8 13.2(9)
F3 C12 C9 C8 133.6(6)
F2 C12 C9 C8 -106.8(7)
F1 C12 C9 C10 -167.6(5)
F3 C12 C9 C10 -47.1(8)
F2 C12 C9 C10 72.5(8)
C36 C31 C32 C33 -0.3(9)
P1 C31 C32 C33 -172.9(5)
C6 C7 C8 C9 -0.5(9)
C10 C9 C8 C7 3.1(9)
C12 C9 C8 C7 -177.7(6)
O2 P2 C18 C13 139.6(5)
N2 P2 C18 C13 11.6(6)
C24 P2 C18 C13 -104.1(5)
O2 P2 C18 C17 -41.9(6)
N2 P2 C18 C17 -169.9(5)
C24 P2 C18 C17 74.5(6)
C25 C30 C29 C28 0.6(9)
P1 C30 C29 C28 -172.4(5)
C34 C35 C36 C31 -2.1(10)
C32 C31 C36 C35 1.0(9)
P1 C31 C36 C35 173.5(5)
C22 C21 C20 C19 1.1(13)
F4 C21 C20 C19 179.6(7)
C23 C24 C19 C20 -1.2(11)
P2 C24 C19 C20 177.8(6)
C21 C20 C19 C24 -0.5(12)
N1 C1 C2 C3 -0.3(10)
C17 C18 C13 C14 0.0(10)
P2 C18 C13 C14 178.5(5)
C15 C14 C13 C18 0.5(11)
C19 C24 C23 C22 2.3(11)
P2 C24 C23 C22 -176.6(6)
C20 C21 C22 C23 0.0(15)
F4 C21 C22 C23 -178.5(7)
C24 C23 C22 C21 -1.7(14)
C15 C16 C17 C18 2.2(13)
C13 C18 C17 C16 -1.3(11)
P2 C18 C17 C16 -179.9(7)
C31 C32 C33 C34 0.7(10)
C36 C35 C34 F6 -178.3(7)
C36 C35 C34 C33 2.6(12)
C32 C33 C34 C35 -1.9(11)
C32 C33 C34 F6 179.0(6)
C30 C29 C28 C27 0.5(10)
C29 C28 C27 C26 -1.6(11)
C29 C28 C27 F5 -179.5(6)
C25 C26 C27 C28 1.5(11)
C25 C26 C27 F5 179.4(6)
N1 C5 C4 C3 -0.7(9)
C6 C5 C4 C3 -178.7(6)
C5 C4 C3 C2 0.2(11)
C1 C2 C3 C4 0.3(11)
C13 C14 C15 F7 179.8(7)
C13 C14 C15 C16 0.4(13)
C17 C16 C15 C14 -1.7(14)
C17 C16 C15 F7 178.9(7)
